data_2311350
loop_
_publ_author_name
'Corfield, Peter W. R.'
'Sabatino, Alexander'

_publ_section_title
;
 Crystal structures of two mixed-valence copper cyanide complexes with
 <i>N</i>-methyl-ethylenedi-amine.
;
_journal_coeditor_code PK2594
_journal_issue 'Pt 2'
_journal_name_full 'Acta crystallographica. Section E, Crystallographic communications'
_journal_page_first 141
_journal_page_last 146
_journal_paper_doi 10.1107/S2056989017000111
_journal_volume 73
_journal_year 2017
_chemical_formula_iupac '[Cu4 (C N)5 (C3 H10 N2)2]'
_chemical_formula_moiety 'C11 H20 Cu4 N9'
_chemical_formula_sum 'C11 H20 Cu4 N9'
_chemical_formula_weight 532.52
_chemical_name_systematic
;Poly[bis(\m~3~-cyanido-\k^3^<i>C</i>:<i>C</i>:<i>N</i>)tris(\m~2~-cyanido-\k^2^<i>C</i>:<i>N</i>)bis(<i>N</i>-methylethane-1,2-diamine\-
\k^2^<i>N</i>,<i>N</i>')tricopper(I)copper(II)]
;
_space_group_crystal_system orthorhombic
_space_group_IT_number 33
_space_group_name_Hall 'P 2c -2n'
_space_group_name_H-M_alt 'P n a 21'
_symmetry_space_group_name_Hall 'P 2c -2n'
_symmetry_space_group_name_H-M 'P n a 21'
_atom_sites_solution_hydrogens geom
_atom_sites_solution_primary direct
_atom_sites_solution_secondary difmap
_audit_creation_method SHELXL-2014/7
_cell_angle_alpha 90
_cell_angle_beta 90
_cell_angle_gamma 90
_cell_formula_units_Z 4
_cell_length_a 19.509(2)
_cell_length_b 8.2306(13)
_cell_length_c 11.100(2)
_cell_measurement_reflns_used 474
_cell_measurement_temperature 303(2)
_cell_measurement_theta_max 20.18
_cell_measurement_theta_min 1.83
_cell_volume 1782.3(5)
_computing_cell_refinement
;
SCALEPACK (Otwinowski & Minor, 1997)
;
_computing_data_collection
;
<i>KappaCCD Server Software</i> (Nonius, 1997)
;
_computing_data_reduction
;
DENZO and SCALEPACK (Otwinowski & Minor, 1997)
;
_computing_molecular_graphics
;
ORTEPIII (Burnett & Johnson, 1996)
;
_computing_publication_material
;
publCIF (Westrip, 2010)
;
_computing_structure_refinement
;
<i>SHELXL2014</i> (Sheldrick, 2015)
;
_computing_structure_solution
;
SHELXS-97 (Sheldrick, 2008)
;
_diffrn_ambient_temperature 303.0(10)
_diffrn_detector_area_resol_mean 9
_diffrn_measured_fraction_theta_full 0.999
_diffrn_measured_fraction_theta_max 0.998
_diffrn_measurement_device '95mm CCD camera on \k-goniostat'
_diffrn_measurement_device_type 'Enraf--Nonius KappaCCD'
_diffrn_measurement_method 'combination of \w and \f scans'
_diffrn_radiation_monochromator graphite
_diffrn_radiation_source 'fine-focus sealed tube'
_diffrn_radiation_type MoK\a
_diffrn_radiation_wavelength 0.71070
_diffrn_reflns_av_R_equivalents 0.0370
_diffrn_reflns_av_sigmaI/netI 0.0275
_diffrn_reflns_limit_h_max 25
_diffrn_reflns_limit_h_min 0
_diffrn_reflns_limit_k_max 10
_diffrn_reflns_limit_k_min 0
_diffrn_reflns_limit_l_max 14
_diffrn_reflns_limit_l_min -14
_diffrn_reflns_number 15054
_diffrn_reflns_theta_full 25.241
_diffrn_reflns_theta_max 27.461
_diffrn_reflns_theta_min 2.088
_exptl_absorpt_coefficient_mu 4.721
_exptl_absorpt_correction_T_max 0.146
_exptl_absorpt_correction_T_min 0.103
_exptl_absorpt_correction_type refdelf
_exptl_absorpt_process_details
;
(SCALEPACK; Otwinowski & Minor, 1997)
;
_exptl_crystal_colour black
_exptl_crystal_density_diffrn 1.985
_exptl_crystal_density_meas 2.01(7)
_exptl_crystal_density_method
; flotation in 1,2-dibromopropane/1,2,3-trichloropropane mixtures.
Three independent determinations were made.
;
_exptl_crystal_description
;
block cut from large polyhedral crystal
;
_exptl_crystal_F_000 1060
_exptl_crystal_size_max 0.5
_exptl_crystal_size_mid 0.4
_exptl_crystal_size_min 0.4
_refine_diff_density_max 0.250
_refine_diff_density_min -0.383
_refine_ls_abs_structure_details
;
Flack <i>x</i> determined using 1806 quotients
[(<i>I</i>^+^)-(<i>I</i>^-^)]/[(<i>I</i>^+^)+(<i>I</i>^-^)]
(Parsons <i>et al.</i>, 2013)
;
_refine_ls_abs_structure_Flack 0.010(9)
_refine_ls_extinction_method none
_refine_ls_goodness_of_fit_ref 1.046
_refine_ls_hydrogen_treatment constr
_refine_ls_matrix_type full
_refine_ls_number_parameters 221
_refine_ls_number_reflns 4062
_refine_ls_number_restraints 1
_refine_ls_restrained_S_all 1.046
_refine_ls_R_factor_all 0.0189
_refine_ls_R_factor_gt 0.0180
_refine_ls_shift/su_max 0.000
_refine_ls_shift/su_mean 0.000
_refine_ls_structure_factor_coef Fsqd
_refine_ls_weighting_details 'calc w=1/[\s^2^(Fo^2^)+(0.0220P)^2^+0.0400P] where P=(Fo^2^+2Fc^2^)/3'
_refine_ls_weighting_scheme calc
_refine_ls_wR_factor_gt 0.0445
_refine_ls_wR_factor_ref 0.0447
_reflns_number_gt 3964
_reflns_number_total 4062
_reflns_threshold_expression 'I > 2\s(I)'
_cod_data_source_file pk2594sup1.cif
_cod_data_source_block I
_cod_database_code 2311350
_shelx_space_group_comment
;
The symmetry employed for this shelxl refinement is uniquely defined
by the following loop, which should always be used as a source of
symmetry information in preference to the above space-group names.
They are only intended as comments.
;

loop_
_space_group_symop_operation_xyz
'x, y, z'
'-x+1/2, y+1/2, z+1/2'
'-x, -y, z+1/2'
'x+1/2, -y+1/2, z'

loop_
_atom_site_type_symbol
_atom_site_label
_atom_site_fract_x
_atom_site_fract_y
_atom_site_fract_z
_atom_site_U_iso_or_equiv
_atom_site_adp_type
_atom_site_calc_flag
_atom_site_occupancy
Cu Cu1 0.07836(2) 0.38153(5) 0.00021(3) 0.02552(9) Uani d 1
Cu Cu2 0.06847(2) 0.28058(5) 0.21765(4) 0.03143(10) Uani d 1
Cu Cu3 0.20761(2) 0.76738(5) 0.26057(4) 0.03009(10) Uani d 1
Cu Cu4 -0.11518(2) -0.01338(4) 0.15874(4) 0.02352(9) Uani d 1
C C1 0.00592(15) 0.2214(4) 0.0390(3) 0.0252(6) Uani d 1
N N1 -0.03914(15) 0.1363(3) 0.0471(3) 0.0358(7) Uani d 1
C C2 0.12936(15) 0.4885(4) 0.1399(3) 0.0279(7) Uani d 1
N N2 0.16340(14) 0.5829(3) 0.1840(2) 0.0318(6) Uani d 1
C C3 0.12207(16) 0.0852(4) 0.2405(3) 0.0326(9) Uani d 0.79(3)
N N3 0.15237(15) -0.0341(4) 0.2510(3) 0.0402(9) Uani d 0.79(3)
N N3A 0.12207(16) 0.0852(4) 0.2405(3) 0.0326(9) Uani d 0.21(3)
C C3A 0.15237(15) -0.0341(4) 0.2510(3) 0.0402(9) Uani d 0.21(3)
C C4 -0.00363(15) 0.6193(4) -0.1714(3) 0.0270(8) Uani d 0.78(3)
N N4 0.03183(14) 0.5501(4) -0.1084(3) 0.0298(7) Uani d 0.78(3)
N N4A -0.00363(15) 0.6193(4) -0.1714(3) 0.0270(8) Uani d 0.22(3)
C C4A 0.03183(14) 0.5501(4) -0.1084(3) 0.0298(7) Uani d 0.22(3)
C C5 0.20639(16) 0.2799(4) -0.1578(3) 0.0274(7) Uani d 1
N N5 0.15765(14) 0.3019(4) -0.1041(3) 0.0311(6) Uani d 1
N N11 -0.03685(14) -0.1076(3) 0.2519(3) 0.0332(6) Uani d 1
H H11A -0.0058 -0.0310 0.2667 0.040 Uiso calc 1
H H11B -0.0518 -0.1462 0.3221 0.040 Uiso calc 1
C C12 -0.00592(18) -0.2392(4) 0.1810(4) 0.0410(9) Uani d 1
H H12A 0.0220 -0.3080 0.2323 0.049 Uiso calc 1
H H12B 0.0230 -0.1946 0.1181 0.049 Uiso calc 1
C C13 -0.06375(19) -0.3366(5) 0.1261(3) 0.0385(8) Uani d 1
H H13A -0.0455 -0.4207 0.0740 0.046 Uiso calc 1
H H13B -0.0906 -0.3880 0.1890 0.046 Uiso calc 1
N N14 -0.10737(15) -0.2222(3) 0.0553(3) 0.0310(6) Uani d 1
H H14 -0.0807 -0.1925 -0.0161 0.037 Uiso calc 1
C C15 -0.1702(2) -0.3019(5) 0.0107(4) 0.0465(9) Uani d 1
H H15A -0.1581 -0.3981 -0.0333 0.056 Uiso calc 1
H H15B -0.1945 -0.2286 -0.0413 0.056 Uiso calc 1
H H15C -0.1988 -0.3307 0.0777 0.056 Uiso calc 1
N N16 -0.19542(14) 0.0806(4) 0.0694(3) 0.0329(6) Uani d 1
H H16A -0.1875 0.0790 -0.0096 0.040 Uiso calc 1
H H16B -0.2331 0.0230 0.0843 0.040 Uiso calc 1
C C17 -0.2044(2) 0.2508(5) 0.1118(4) 0.0470(10) Uani d 1
H H17A -0.2484 0.2933 0.0863 0.056 Uiso calc 1
H H17B -0.1685 0.3199 0.0797 0.056 Uiso calc 1
C C18 -0.2003(2) 0.2437(5) 0.2477(4) 0.0479(10) Uani d 1
H H18A -0.2019 0.3528 0.2805 0.058 Uiso calc 1
H H18B -0.2392 0.1835 0.2790 0.058 Uiso calc 1
N N19 -0.13606(15) 0.1637(3) 0.2845(3) 0.0326(6) Uani d 1
H H19 -0.1000 0.2456 0.2755 0.039 Uiso calc 1
C C20 -0.1379(2) 0.1228(5) 0.4134(4) 0.0493(10) Uani d 1
H H20A -0.1495 0.2180 0.4591 0.059 Uiso calc 1
H H20B -0.0938 0.0837 0.4381 0.059 Uiso calc 1
H H20C -0.1717 0.0401 0.4270 0.059 Uiso calc 1

loop_
_atom_site_aniso_label
_atom_site_aniso_U_11
_atom_site_aniso_U_22
_atom_site_aniso_U_33
_atom_site_aniso_U_12
_atom_site_aniso_U_13
_atom_site_aniso_U_23
Cu1 0.02310(16) 0.02762(19) 0.02583(18) -0.00503(14) 0.00102(15) -0.00028(16)
Cu2 0.0336(2) 0.0315(2) 0.0292(2) 0.00564(16) 0.00206(18) -0.00226(18)
Cu3 0.0263(2) 0.0298(2) 0.0342(2) -0.00366(15) -0.00764(16) -0.00447(18)
Cu4 0.02156(16) 0.02424(18) 0.02476(16) -0.00003(14) -0.00319(14) 0.00006(16)
C1 0.0245(14) 0.0257(15) 0.0254(14) -0.0005(12) 0.0016(12) -0.0003(12)
N1 0.0315(15) 0.0403(17) 0.0357(15) -0.0123(13) -0.0017(12) 0.0058(14)
C2 0.0212(12) 0.0253(15) 0.037(2) 0.0006(11) -0.0041(14) -0.0099(14)
N2 0.0294(14) 0.0266(13) 0.0393(17) 0.0029(12) -0.0061(12) -0.0057(12)
C3 0.0304(16) 0.0313(19) 0.0362(18) -0.0003(13) -0.0063(14) -0.0003(14)
N3 0.0344(16) 0.0287(17) 0.057(2) 0.0015(13) -0.0138(16) -0.0037(15)
N3A 0.0304(16) 0.0313(19) 0.0362(18) -0.0003(13) -0.0063(14) -0.0003(14)
C3A 0.0344(16) 0.0287(17) 0.057(2) 0.0015(13) -0.0138(16) -0.0037(15)
C4 0.0283(15) 0.0289(16) 0.0238(15) -0.0012(12) 0.0002(13) -0.0014(13)
N4 0.0314(15) 0.0315(15) 0.0266(14) -0.0005(13) 0.0004(13) 0.0030(12)
N4A 0.0283(15) 0.0289(16) 0.0238(15) -0.0012(12) 0.0002(13) -0.0014(13)
C4A 0.0314(15) 0.0315(15) 0.0266(14) -0.0005(13) 0.0004(13) 0.0030(12)
C5 0.0253(15) 0.0267(16) 0.0302(16) -0.0017(12) 0.0048(13) -0.0010(13)
N5 0.0243(13) 0.0395(16) 0.0294(14) 0.0022(12) 0.0009(12) -0.0018(12)
N11 0.0285(14) 0.0406(16) 0.0304(14) -0.0012(11) -0.0032(12) 0.0102(13)
C12 0.0286(17) 0.044(2) 0.050(2) 0.0134(15) 0.0098(15) 0.0161(17)
C13 0.0449(19) 0.0286(17) 0.042(2) 0.0111(15) 0.0160(16) 0.0038(16)
N14 0.0369(15) 0.0304(14) 0.0256(13) -0.0031(12) 0.0052(12) 0.0006(12)
C15 0.056(2) 0.044(2) 0.040(2) -0.0105(19) 0.000(2) -0.0112(18)
N16 0.0282(13) 0.0346(15) 0.0361(15) -0.0009(12) -0.0053(12) -0.0008(13)
C17 0.048(2) 0.034(2) 0.059(3) 0.0104(17) -0.010(2) 0.0016(18)
C18 0.039(2) 0.042(2) 0.063(3) 0.0087(16) -0.002(2) -0.011(2)
N19 0.0332(14) 0.0287(14) 0.0360(16) -0.0042(12) -0.0013(12) -0.0056(12)
C20 0.066(3) 0.048(2) 0.0340(19) -0.005(2) 0.0050(19) -0.0140(17)

loop_
_atom_type_symbol
_atom_type_description
_atom_type_scat_dispersion_real
_atom_type_scat_dispersion_imag
_atom_type_scat_source
Cu Cu 0.3201 1.2651 'International Tables Vol C Tables 4.2.6.8 and 6.1.1.4'
N N 0.0061 0.0033 'International Tables Vol C Tables 4.2.6.8 and 6.1.1.4'
C C 0.0033 0.0016 'International Tables Vol C Tables 4.2.6.8 and 6.1.1.4'
H H 0.0000 0.0000 'International Tables Vol C Tables 4.2.6.8 and 6.1.1.4'

loop_
_geom_angle_atom_site_label_1
_geom_angle_atom_site_label_2
_geom_angle_atom_site_label_3
_geom_angle_site_symmetry_1
_geom_angle_site_symmetry_3
_geom_angle
C1 Cu1 C2 . . 118.01(13)
C1 Cu1 N4 . . 105.22(12)
C1 Cu1 N5 . . 116.79(13)
C2 Cu1 N4 . . 111.75(12)
C2 Cu1 N5 . . 101.54(12)
N4 Cu1 N5 . . 102.67(12)
C1 Cu1 Cu2 . . 61.64(10)
C2 Cu1 Cu2 . . 57.36(9)
N4 Cu1 Cu2 . . 137.79(8)
N5 Cu1 Cu2 . . 119.22(8)
C1 Cu2 C2 . . 96.13(11)
C1 Cu2 C3 . . 102.49(12)
C1 Cu2 C4 . 3_565 106.29(12)
C2 Cu2 C3 . . 113.35(12)
C2 Cu2 C4 . 3_565 105.25(12)
C3 Cu2 C4 . 3_565 128.27(13)
C1 Cu2 Cu1 . . 47.10(7)
C2 Cu2 Cu1 . . 49.69(8)
C3 Cu2 Cu1 . . 110.66(10)
C4 Cu2 Cu1 3_565 . 120.51(9)
N2 Cu3 C5 . 2 129.79(13)
N2 Cu3 N3 . 1_565 112.56(12)
N3 Cu3 C5 1_565 2 117.64(13)
N11 Cu4 N14 . . 84.76(12)
N16 Cu4 N19 . . 84.72(12)
N11 Cu4 N16 . . 178.39(13)
N14 Cu4 N19 . . 167.74(11)
N11 Cu4 N19 . . 94.30(12)
N14 Cu4 N16 . . 95.92(12)
N1 Cu4 N11 . . 89.64(11)
N1 Cu4 N14 . . 95.67(11)
N1 Cu4 N16 . . 91.74(12)
N1 Cu4 N19 . . 96.55(11)
N1 C1 Cu1 . . 170.9(3)
N1 C1 Cu2 . . 117.4(3)
Cu1 C1 Cu2 . . 71.26(10)
C1 N1 Cu4 . . 151.8(3)
N2 C2 Cu1 . . 155.4(3)
N2 C2 Cu2 . . 131.6(3)
Cu1 C2 Cu2 . . 72.94(9)
C2 N2 Cu3 . . 170.2(3)
N3 C3 Cu2 . . 177.3(3)
C3 N3 Cu3 . 1_545 176.5(3)
N4 C4 Cu2 . 3_564 174.9(3)
C4 N4 Cu1 . . 166.0(3)
N5 C5 Cu3 . 2_544 172.9(3)
C5 N5 Cu1 . . 169.4(3)
C12 N11 Cu4 . . 108.8(2)
Cu4 N11 H11A . . 109.9
Cu4 N11 H11B . . 109.9
C12 N11 H11A . . 109.9
C12 N11 H11B . . 109.9
H11A N11 H11B . . 108.3
N11 C12 C13 . . 107.5(3)
N11 C12 H12A . . 110.2
C13 C12 H12A . . 110.2
N11 C12 H12B . . 110.2
C13 C12 H12B . . 110.2
H12A C12 H12B . . 108.5
C12 C13 N14 . . 107.6(3)
C12 C13 H13A . . 110.2
C12 C13 H13B . . 110.2
N14 C13 H13A . . 110.2
N14 C13 H13B . . 110.2
H13A C13 H13B . . 108.5
C13 N14 C15 . . 111.7(3)
C13 N14 Cu4 . . 105.9(2)
C15 N14 Cu4 . . 119.6(2)
C13 N14 H14 . . 106.3
C15 N14 H14 . . 106.3
Cu4 N14 H14 . . 106.3
N14 C15 H15A . . 109.5
N14 C15 H15B . . 109.5
N14 C15 H15C . . 109.5
H15A C15 H15B . . 109.5
H15A C15 H15C . . 109.5
H15B C15 H15C . . 109.5
C17 N16 Cu4 . . 107.3(2)
C17 N16 H16A . . 110.2
C17 N16 H16B . . 110.2
Cu4 N16 H16A . . 110.2
Cu4 N16 H16B . . 110.2
H16A N16 H16B . . 108.5
N16 C17 C18 . . 105.8(3)
N16 C17 H17A . . 110.6
N16 C17 H17B . . 110.6
C18 C17 H17A . . 110.6
C18 C17 H17B . . 110.6
H17A C17 H17B . . 108.7
C17 C18 N19 . . 109.8(3)
C17 C18 H18A . . 109.7
C17 C18 H18B . . 109.7
N19 C18 H18A . . 109.7
N19 C18 H18B . . 109.7
H18A C18 H18B . . 108.2
C18 N19 C20 . . 110.6(3)
C18 N19 Cu4 . . 107.2(2)
C20 N19 Cu4 . . 120.2(2)
Cu4 N19 H19 . . 106.0
C18 N19 H19 . . 106.0
C20 N19 H19 . . 106.0
N19 C20 H20A . . 109.5
N19 C20 H20B . . 109.5
N19 C20 H20C . . 109.5
H20A C20 H20B . . 109.5
H20A C20 H20C . . 109.5
H20B C20 H20C . . 109.5

loop_
_geom_bond_atom_site_label_1
_geom_bond_atom_site_label_2
_geom_bond_site_symmetry_2
_geom_bond_distance
_geom_bond_publ_flag
Cu1 C1 . 1.980(3) y
Cu1 C2 . 2.042(3) y
Cu1 N4 . 2.050(3) y
Cu1 N5 . 2.041(3) y
Cu1 Cu2 . 2.5599(7) y
Cu2 C1 . 2.379(3) y
Cu2 C2 . 2.255(3) y
Cu2 C3 . 1.935(3) y
Cu2 C4 3_565 1.948(3) y
Cu3 N2 . 1.942(3) y
Cu3 N3 1_565 1.961(3) y
Cu3 C5 2 1.910(3) y
Cu4 N11 . 2.002(3) y
Cu4 N14 . 2.072(3) y
Cu4 N16 . 2.009(3) y
Cu4 N19 . 2.059(3) y
Cu4 N1 . 2.292(3) y
C1 N1 . 1.127(4) ?
C2 N2 . 1.133(4) ?
C3 N3 . 1.152(4) ?
C4 N4 . 1.137(4) ?
C5 N5 . 1.136(4) ?
N11 C12 . 1.469(5) ?
N11 H11A . 0.8900 ?
N11 H11B . 0.8900 ?
C12 C13 . 1.512(6) ?
C12 H12A . 0.9700 ?
C12 H12B . 0.9700 ?
C13 N14 . 1.493(5) ?
C13 H13A . 0.9700 ?
C13 H13B . 0.9700 ?
N14 C15 . 1.475(5) ?
N14 H14 . 0.9800 ?
C15 H15A . 0.9600 ?
C15 H15B . 0.9600 ?
C15 H15C . 0.9600 ?
N16 C17 . 1.488(5) ?
N16 H16A . 0.8900 ?
N16 H16B . 0.8900 ?
C17 C18 . 1.512(7) ?
C17 H17A . 0.9700 ?
C17 H17B . 0.9700 ?
C18 N19 . 1.474(5) ?
C18 H18A . 0.9700 ?
C18 H18B . 0.9700 ?
N19 C20 . 1.470(5) ?
N19 H19 . 0.9800 ?
C20 H20A . 0.9600 ?
C20 H20B . 0.9600 ?
C20 H20C . 0.9600 ?

loop_
_geom_torsion_atom_site_label_1
_geom_torsion_atom_site_label_2
_geom_torsion_atom_site_label_3
_geom_torsion_atom_site_label_4
_geom_torsion
N14 C13 C12 N11 56.0(4)
N19 C18 C17 N16 54.6(4)
C15 N14 C13 C12 -172.8(3)
C20 N19 C18 C17 -167.4(3)
C15 N14 Cu4 N11 141.85(19)
C20 N19 Cu4 N16 133.9(2)
